data_7037995
loop_
_publ_author_name
'Bengiat, R.'
'Gil, M.'
'Klein, A.'
'Bogoslavsky, B.'
'Cohen, S.'
'Dubnikova, F.'
'Yardeni, G.'
'Zilbermann, I.'
'Almog, J.'

_publ_section_title
;
 Selective recognition of fluoride salts by vasarenes: a key role of a
 self-assembled in situ dimeric entity via an exceptionally short
 [O-H-O](-) H-bond.
;
_journal_issue 21
_journal_name_full 'Dalton transactions (Cambridge, England : 2003)'
_journal_page_first 8734
_journal_page_last 8739
_journal_paper_doi 10.1039/c5dt04171f
_journal_volume 45
_journal_year 2016
_chemical_absolute_configuration unk
_chemical_formula_moiety 'C24 H14 O8, C8 H20 N, C2 H6 O, F '
_chemical_formula_sum 'C34 H40 F N O9'
_chemical_formula_weight 625.67
_chemical_name_common 'Tetraethyl Ammonium Fluoride complex of Vasarene [4]'
_chemical_name_systematic
; 
 ? 
;
_space_group_IT_number 4
_symmetry_cell_setting monoclinic
_symmetry_space_group_name_Hall 'P 2yb'
_symmetry_space_group_name_H-M 'P 1 21 1'
_atom_sites_solution_hydrogens geom
_atom_sites_solution_primary direct
_atom_sites_solution_secondary difmap
_audit_creation_method SHELXL-97
_audit_update_record
;
2016-01-14 deposited with the CCDC.
2016-01-14 downloaded from the CCDC.
;
_cell_angle_alpha 90.00
_cell_angle_beta 94.788(1)
_cell_angle_gamma 90.00
_cell_formula_units_Z 2
_cell_length_a 9.5145(7)
_cell_length_b 16.653(1)
_cell_length_c 9.5978(7)
_cell_measurement_reflns_used 5918
_cell_measurement_temperature 173(1)
_cell_measurement_theta_max 26.58
_cell_measurement_theta_min 2.15
_cell_volume 1515.42(18)
_computing_cell_refinement 'Bruker SMART'
_computing_data_collection 'Bruker SMART'
_computing_data_reduction 'Bruker SAINT'
_computing_molecular_graphics 'Bruker SHELXTL'
_computing_publication_material 'Bruker SHELXTL'
_computing_structure_refinement 'SHELXL-97 (Sheldrick, 1997)'
_computing_structure_solution 'SHELXS-97 (Sheldrick, 1990)'
_diffrn_ambient_temperature 173(1)
_diffrn_measured_fraction_theta_full 0.986
_diffrn_measured_fraction_theta_max 0.986
_diffrn_measurement_device_type 'CCD area detector'
_diffrn_measurement_method 'phi and omega scans'
_diffrn_radiation_monochromator graphite
_diffrn_radiation_source 'fine-focus sealed tube'
_diffrn_radiation_type MoK\a
_diffrn_radiation_wavelength 0.71073
_diffrn_reflns_av_R_equivalents 0.0272
_diffrn_reflns_av_unetI/netI 0.0393
_diffrn_reflns_limit_h_max 12
_diffrn_reflns_limit_h_min -12
_diffrn_reflns_limit_k_max 21
_diffrn_reflns_limit_k_min -21
_diffrn_reflns_limit_l_max 12
_diffrn_reflns_limit_l_min -12
_diffrn_reflns_number 17714
_diffrn_reflns_theta_full 28.04
_diffrn_reflns_theta_max 28.04
_diffrn_reflns_theta_min 2.13
_exptl_absorpt_coefficient_mu 0.103
_exptl_absorpt_correction_T_max 0.9864
_exptl_absorpt_correction_T_min 0.9599
_exptl_absorpt_correction_type multi-scan
_exptl_absorpt_process_details 'Bruker SADABS V2.05'
_exptl_crystal_colour colorless
_exptl_crystal_density_diffrn 1.371
_exptl_crystal_density_method 'not measured'
_exptl_crystal_description Plate
_exptl_crystal_F_000 664
_exptl_crystal_size_max 0.40
_exptl_crystal_size_mid 0.28
_exptl_crystal_size_min 0.13
_refine_diff_density_max 0.358
_refine_diff_density_min -0.288
_refine_diff_density_rms 0.059
_refine_ls_abs_structure_details 'Flack H D (1983), Acta Cryst. A39, 876-881'
_refine_ls_extinction_method none
_refine_ls_goodness_of_fit_ref 1.135
_refine_ls_hydrogen_treatment constr
_refine_ls_matrix_type full
_refine_ls_number_parameters 416
_refine_ls_number_reflns 7122
_refine_ls_number_restraints 1
_refine_ls_restrained_S_all 1.135
_refine_ls_R_factor_all 0.0556
_refine_ls_R_factor_gt 0.0527
_refine_ls_shift/su_max 0.000
_refine_ls_shift/su_mean 0.000
_refine_ls_structure_factor_coef Fsqd
_refine_ls_weighting_details 'calc w=1/[\s^2^(Fo^2^)+(0.0697P)^2^+0.2621P] where P=(Fo^2^+2Fc^2^)/3'
_refine_ls_weighting_scheme calc
_refine_ls_wR_factor_gt 0.1275
_refine_ls_wR_factor_ref 0.1294
_reflns_number_gt 6709
_reflns_number_total 7122
_reflns_threshold_expression >2sigma(I)
_cod_data_source_file c5dt04171f1.cif
_cod_data_source_block Maayan29
_cod_depositor_comments
;
The following automatic conversions were performed:

'_symmetry_cell_setting' value 'Monoclinic' changed to 'monoclinic'
according to
/usr/data/users/saulius/crontab/automatic-downloads/rss-feeds/RSC/lib/dictionaries/cif_core.dic
dictionary named 'cif_core.dic' version 2.4.2 from 2011-04-26.

Automatic conversion script
Id: cif_fix_values 4268 2015-11-12 08:31:59Z antanas 

 Adding full bibliography for 7037990--7037995.cif.
;
_cod_original_cell_volume 1515.4(2)
_cod_original_sg_symbol_H-M P2(1)
_cod_database_code 7037995

loop_
_symmetry_equiv_pos_as_xyz
'x, y, z'
'-x, y+1/2, -z'

loop_
_atom_site_label
_atom_site_type_symbol
_atom_site_fract_x
_atom_site_fract_y
_atom_site_fract_z
_atom_site_U_iso_or_equiv
_atom_site_adp_type
_atom_site_occupancy
_atom_site_symmetry_multiplicity
_atom_site_calc_flag
_atom_site_refinement_flags
C1 C 0.0899(2) 0.08275(12) 0.7482(2) 0.0156(4) Uani 1 1 d .
H1A H 0.0873 0.0302 0.7864 0.019 Uiso 1 1 calc R
C2 C -0.0104(2) 0.10841(12) 0.6450(2) 0.0155(4) Uani 1 1 d .
C3 C -0.1367(2) 0.06569(12) 0.5771(2) 0.0146(4) Uani 1 1 d .
C4 C -0.0913(2) -0.00100(13) 0.4779(2) 0.0159(4) Uani 1 1 d .
C5 C -0.1203(2) 0.02711(13) 0.3325(2) 0.0191(4) Uani 1 1 d .
C6 C -0.0913(3) -0.01172(16) 0.2099(3) 0.0283(5) Uani 1 1 d .
H6A H -0.0415 -0.0612 0.2124 0.034 Uiso 1 1 calc R
C7 C -0.1372(3) 0.02387(17) 0.0840(3) 0.0327(6) Uani 1 1 d .
H7 H -0.1170 -0.0007 -0.0014 0.039 Uiso 1 1 calc R
C8 C -0.2130(3) 0.09564(17) 0.0820(3) 0.0313(6) Uani 1 1 d .
H8 H -0.2468 0.1181 -0.0055 0.038 Uiso 1 1 calc R
C9 C -0.2401(3) 0.13497(15) 0.2033(2) 0.0251(5) Uani 1 1 d .
H9 H -0.2907 0.1842 0.2006 0.030 Uiso 1 1 calc R
C10 C -0.1906(2) 0.09992(13) 0.3300(2) 0.0178(4) Uani 1 1 d .
C11 C -0.2060(2) 0.13172(12) 0.4747(2) 0.0160(4) Uani 1 1 d .
C12 C -0.0066(2) 0.18629(13) 0.5914(2) 0.0159(4) Uani 1 1 d .
C13 C 0.0968(2) 0.24181(13) 0.6342(2) 0.0178(4) Uani 1 1 d .
H13 H 0.0995 0.2944 0.5960 0.021 Uiso 1 1 calc R
C14 C 0.1956(2) 0.21431(13) 0.7371(2) 0.0161(4) Uani 1 1 d .
C15 C 0.3631(2) 0.21986(13) 0.9227(2) 0.0172(4) Uani 1 1 d .
C16 C 0.2860(2) 0.25076(14) 1.0436(2) 0.0175(4) Uani 1 1 d .
C17 C 0.2705(3) 0.32972(14) 1.0857(2) 0.0219(5) Uani 1 1 d .
H17 H 0.3183 0.3721 1.0433 0.026 Uiso 1 1 calc R
C18 C 0.1833(3) 0.34509(15) 1.1914(2) 0.0264(5) Uani 1 1 d .
H18 H 0.1707 0.3989 1.2209 0.032 Uiso 1 1 calc R
C19 C 0.1139(3) 0.28340(16) 1.2551(2) 0.0261(5) Uani 1 1 d .
H19 H 0.0536 0.2958 1.3262 0.031 Uiso 1 1 calc R
C20 C 0.1315(2) 0.20391(15) 1.2162(2) 0.0237(5) Uani 1 1 d .
H20 H 0.0860 0.1614 1.2608 0.028 Uiso 1 1 calc R
C21 C 0.2185(2) 0.18890(14) 1.1092(2) 0.0180(4) Uani 1 1 d .
C22 C 0.2503(2) 0.11097(13) 1.0456(2) 0.0171(4) Uani 1 1 d .
C23 C 0.3145(2) 0.12941(13) 0.9071(2) 0.0159(4) Uani 1 1 d .
C24 C 0.1946(2) 0.13709(13) 0.7935(2) 0.0164(4) Uani 1 1 d .
C25 C 0.5950(3) 0.40930(17) 0.6968(3) 0.0306(5) Uani 1 1 d .
H25A H 0.5980 0.3512 0.7187 0.037 Uiso 1 1 calc R
H25B H 0.6876 0.4323 0.7304 0.037 Uiso 1 1 calc R
C26 C 0.4825(4) 0.4480(2) 0.7772(4) 0.0495(8) Uani 1 1 d .
H26A H 0.4703 0.5041 0.7481 0.074 Uiso 1 1 calc R
H26B H 0.5113 0.4457 0.8776 0.074 Uiso 1 1 calc R
H26C H 0.3933 0.4191 0.7579 0.074 Uiso 1 1 calc R
C27 C 0.4380(3) 0.38196(16) 0.4784(3) 0.0338(6) Uani 1 1 d .
H27A H 0.4227 0.3968 0.3784 0.041 Uiso 1 1 calc R
H27B H 0.3598 0.4054 0.5268 0.041 Uiso 1 1 calc R
C28 C 0.4306(3) 0.29134(16) 0.4903(3) 0.0307(6) Uani 1 1 d .
H28A H 0.4965 0.2669 0.4295 0.046 Uiso 1 1 calc R
H28B H 0.3346 0.2732 0.4616 0.046 Uiso 1 1 calc R
H28C H 0.4561 0.2753 0.5873 0.046 Uiso 1 1 calc R
C29 C 0.7003(3) 0.37859(18) 0.4813(3) 0.0330(6) Uani 1 1 d .
H29A H 0.7036 0.3220 0.5130 0.040 Uiso 1 1 calc R
H29B H 0.7876 0.4052 0.5212 0.040 Uiso 1 1 calc R
C30 C 0.6981(4) 0.3801(2) 0.3220(4) 0.0578(10) Uani 1 1 d .
H30A H 0.6159 0.3502 0.2814 0.087 Uiso 1 1 calc R
H30B H 0.7844 0.3553 0.2932 0.087 Uiso 1 1 calc R
H30C H 0.6924 0.4359 0.2892 0.087 Uiso 1 1 calc R
C31 C 0.5678(3) 0.50728(16) 0.4968(3) 0.0379(7) Uani 1 1 d .
H31A H 0.5576 0.5106 0.3934 0.045 Uiso 1 1 calc R
H31B H 0.4817 0.5309 0.5314 0.045 Uiso 1 1 calc R
C32 C 0.6918(3) 0.55757(17) 0.5495(3) 0.0379(6) Uani 1 1 d .
H32A H 0.7000 0.5576 0.6520 0.057 Uiso 1 1 calc R
H32B H 0.6785 0.6127 0.5152 0.057 Uiso 1 1 calc R
H32C H 0.7780 0.5352 0.5157 0.057 Uiso 1 1 calc R
C1E C 0.8863(4) 0.2931(2) 0.8876(3) 0.0464(8) Uani 1 1 d .
H1E1 H 0.8709 0.3271 0.8044 0.070 Uiso 1 1 calc R
H1E2 H 0.8430 0.2404 0.8685 0.070 Uiso 1 1 calc R
H1E3 H 0.9878 0.2865 0.9115 0.070 Uiso 1 1 calc R
C2E C 0.8207(3) 0.33191(19) 1.0077(3) 0.0424(7) Uani 1 1 d .
H2E1 H 0.7187 0.3399 0.9821 0.051 Uiso 1 1 calc R
H2E2 H 0.8307 0.2956 1.0897 0.051 Uiso 1 1 calc R
F1 F 0.61421(15) 0.14902(10) 0.75112(15) 0.0302(3) Uani 1 1 d .
N1 N 0.5747(2) 0.41936(12) 0.5381(2) 0.0242(4) Uani 1 1 d .
O1 O -0.22739(16) 0.03029(9) 0.66827(16) 0.0189(3) Uani 1 1 d .
H1 H -0.2637 0.0663 0.7149 0.028 Uiso 1 1 calc R
O2 O -0.04272(18) -0.06522(10) 0.51670(18) 0.0260(4) Uani 1 1 d .
O3 O -0.34289(16) 0.15238(10) 0.49068(16) 0.0207(3) Uani 1 1 d .
H3 H -0.3552 0.1547 0.5762 0.031 Uiso 1 1 calc R
O4 O -0.11654(16) 0.20379(9) 0.49609(15) 0.0182(3) Uani 1 1 d .
O5 O 0.30316(16) 0.26103(9) 0.79593(15) 0.0191(3) Uani 1 1 d .
O6 O 0.50419(16) 0.23505(10) 0.94052(17) 0.0222(3) Uani 1 1 d .
H6 H 0.5464 0.2064 0.8853 0.033 Uiso 1 1 calc R
O7 O 0.22826(19) 0.04476(10) 1.09014(17) 0.0257(4) Uani 1 1 d .
O8 O 0.41762(17) 0.07196(10) 0.88342(18) 0.0235(3) Uani 1 1 d .
H8A H 0.4759 0.0917 0.8319 0.035 Uiso 1 1 calc R
O1E O 0.8833(3) 0.40664(13) 1.0446(3) 0.0482(5) Uani 1 1 d .
H1E H 0.8414 0.4432 0.9973 0.072 Uiso 1 1 calc R

loop_
_atom_site_aniso_label
_atom_site_aniso_U_11
_atom_site_aniso_U_22
_atom_site_aniso_U_33
_atom_site_aniso_U_23
_atom_site_aniso_U_13
_atom_site_aniso_U_12
C1 0.0174(9) 0.0130(9) 0.0165(9) -0.0011(8) 0.0025(8) 0.0011(8)
C2 0.0173(9) 0.0138(10) 0.0158(9) -0.0024(8) 0.0037(7) -0.0019(8)
C3 0.0147(9) 0.0141(10) 0.0148(9) 0.0015(7) -0.0002(8) 0.0004(8)
C4 0.0097(8) 0.0164(10) 0.0215(10) -0.0039(8) 0.0003(7) -0.0028(8)
C5 0.0166(10) 0.0212(11) 0.0197(10) -0.0034(8) 0.0034(8) -0.0030(8)
C6 0.0293(12) 0.0279(12) 0.0284(12) -0.0099(10) 0.0059(10) 0.0002(10)
C7 0.0386(14) 0.0379(14) 0.0222(12) -0.0111(10) 0.0063(10) -0.0061(12)
C8 0.0386(14) 0.0369(14) 0.0175(11) 0.0019(10) -0.0023(10) -0.0055(11)
C9 0.0300(12) 0.0229(12) 0.0218(11) 0.0028(9) -0.0012(9) -0.0027(10)
C10 0.0142(9) 0.0214(11) 0.0180(10) 0.0006(8) 0.0022(7) -0.0035(8)
C11 0.0170(9) 0.0142(10) 0.0168(10) 0.0000(8) 0.0010(8) 0.0004(8)
C12 0.0185(10) 0.0170(10) 0.0124(9) 0.0000(8) 0.0033(8) 0.0023(8)
C13 0.0232(10) 0.0131(9) 0.0178(10) 0.0017(8) 0.0052(8) -0.0031(8)
C14 0.0167(10) 0.0176(10) 0.0145(9) -0.0033(8) 0.0049(7) -0.0042(8)
C15 0.0172(10) 0.0175(10) 0.0167(9) -0.0010(8) 0.0001(8) -0.0037(8)
C16 0.0134(9) 0.0230(11) 0.0154(10) -0.0012(8) -0.0027(7) 0.0008(8)
C17 0.0267(11) 0.0194(11) 0.0191(11) -0.0027(9) -0.0016(9) -0.0028(9)
C18 0.0358(13) 0.0213(12) 0.0213(11) -0.0061(9) -0.0026(10) 0.0083(10)
C19 0.0264(12) 0.0362(14) 0.0160(10) -0.0025(9) 0.0040(9) 0.0084(10)
C20 0.0222(11) 0.0305(13) 0.0184(10) 0.0028(10) 0.0022(8) 0.0008(10)
C21 0.0156(10) 0.0201(11) 0.0176(10) -0.0009(8) -0.0029(8) -0.0002(8)
C22 0.0151(9) 0.0211(10) 0.0142(9) 0.0004(8) -0.0033(7) -0.0004(8)
C23 0.0147(9) 0.0164(10) 0.0166(10) -0.0021(8) 0.0009(8) -0.0009(8)
C24 0.0179(10) 0.0182(10) 0.0133(9) -0.0003(8) 0.0031(8) 0.0023(8)
C25 0.0267(12) 0.0326(14) 0.0322(13) 0.0012(11) 0.0000(10) -0.0012(11)
C26 0.0423(17) 0.055(2) 0.054(2) -0.0115(16) 0.0192(15) -0.0078(15)
C27 0.0205(12) 0.0294(14) 0.0493(16) 0.0006(12) -0.0100(11) 0.0063(10)
C28 0.0221(12) 0.0291(13) 0.0410(15) 0.0018(11) 0.0030(11) -0.0019(10)
C29 0.0249(12) 0.0341(14) 0.0410(15) -0.0018(12) 0.0084(11) 0.0026(10)
C30 0.067(2) 0.060(2) 0.050(2) -0.0109(17) 0.0270(18) -0.0164(19)
C31 0.0374(15) 0.0218(13) 0.0525(17) 0.0058(12) -0.0082(13) 0.0048(11)
C32 0.0505(17) 0.0283(13) 0.0351(14) 0.0022(12) 0.0050(12) -0.0112(12)
C1E 0.0521(19) 0.0434(17) 0.0443(18) -0.0014(14) 0.0069(15) -0.0006(15)
C2E 0.0433(16) 0.0381(16) 0.0463(18) 0.0011(13) 0.0064(13) -0.0070(13)
F1 0.0281(7) 0.0359(8) 0.0283(7) -0.0033(6) 0.0118(6) 0.0044(6)
N1 0.0182(9) 0.0210(10) 0.0328(11) 0.0027(8) -0.0006(8) 0.0047(8)
O1 0.0184(7) 0.0160(7) 0.0229(8) 0.0044(6) 0.0048(6) -0.0023(6)
O2 0.0297(9) 0.0162(8) 0.0315(9) -0.0021(7) -0.0006(7) 0.0058(7)
O3 0.0146(7) 0.0260(8) 0.0216(8) 0.0011(7) 0.0016(6) 0.0038(6)
O4 0.0198(7) 0.0151(7) 0.0189(7) 0.0016(6) -0.0023(6) -0.0009(6)
O5 0.0214(8) 0.0185(8) 0.0170(7) 0.0004(6) 0.0005(6) -0.0060(6)
O6 0.0144(7) 0.0285(9) 0.0237(8) -0.0067(7) 0.0018(6) -0.0040(6)
O7 0.0347(9) 0.0192(8) 0.0233(8) 0.0034(7) 0.0020(7) -0.0022(7)
O8 0.0191(8) 0.0209(8) 0.0307(9) -0.0027(7) 0.0033(7) 0.0042(6)
O1E 0.0544(13) 0.0323(11) 0.0563(14) 0.0000(10) -0.0061(11) -0.0026(10)

loop_
_atom_type_symbol
_atom_type_description
_atom_type_scat_dispersion_real
_atom_type_scat_dispersion_imag
_atom_type_scat_source
C C 0.0033 0.0016 'International Tables Vol C Tables 4.2.6.8 and 6.1.1.4'
H H 0.0000 0.0000 'International Tables Vol C Tables 4.2.6.8 and 6.1.1.4'
N N 0.0061 0.0033 'International Tables Vol C Tables 4.2.6.8 and 6.1.1.4'
O O 0.0106 0.0060 'International Tables Vol C Tables 4.2.6.8 and 6.1.1.4'
F F 0.0171 0.0103 'International Tables Vol C Tables 4.2.6.8 and 6.1.1.4'

loop_
_geom_angle_atom_site_label_1
_geom_angle_atom_site_label_2
_geom_angle_atom_site_label_3
_geom_angle
C2 C1 C24 117.19(19)
C2 C1 H1A 121.4
C24 C1 H1A 121.4
C1 C2 C12 120.80(19)
C1 C2 C3 130.18(19)
C12 C2 C3 108.98(17)
O1 C3 C2 116.01(16)
O1 C3 C4 107.37(16)
C2 C3 C4 110.72(16)
O1 C3 C11 115.58(16)
C2 C3 C11 102.60(16)
C4 C3 C11 103.90(16)
O2 C4 C5 127.3(2)
O2 C4 C3 124.3(2)
C5 C4 C3 108.31(17)
C10 C5 C6 121.5(2)
C10 C5 C4 110.24(19)
C6 C5 C4 128.2(2)
C7 C6 C5 118.0(2)
C7 C6 H6A 121.0
C5 C6 H6A 121.0
C6 C7 C8 120.3(2)
C6 C7 H7 119.8
C8 C7 H7 119.8
C9 C8 C7 121.9(2)
C9 C8 H8 119.1
C7 C8 H8 119.1
C8 C9 C10 117.6(2)
C8 C9 H9 121.2
C10 C9 H9 121.2
C5 C10 C9 120.6(2)
C5 C10 C11 112.12(18)
C9 C10 C11 127.3(2)
O3 C11 O4 108.87(17)
O3 C11 C10 111.04(17)
O4 C11 C10 108.38(16)
O3 C11 C3 117.16(17)
O4 C11 C3 105.84(15)
C10 C11 C3 105.13(16)
O4 C12 C13 122.82(19)
O4 C12 C2 113.80(18)
C13 C12 C2 123.35(19)
C14 C13 C12 114.42(19)
C14 C13 H13 122.8
C12 C13 H13 122.8
O5 C14 C13 123.13(19)
O5 C14 C24 113.07(18)
C13 C14 C24 123.80(19)
O6 C15 O5 109.13(17)
O6 C15 C16 112.07(17)
O5 C15 C16 107.25(17)
O6 C15 C23 117.82(18)
O5 C15 C23 106.03(16)
C16 C15 C23 103.89(17)
C17 C16 C21 120.4(2)
C17 C16 C15 128.0(2)
C21 C16 C15 111.50(19)
C16 C17 C18 118.2(2)
C16 C17 H17 120.9
C18 C17 H17 120.9
C17 C18 C19 121.4(2)
C17 C18 H18 119.3
C19 C18 H18 119.3
C20 C19 C18 120.9(2)
C20 C19 H19 119.6
C18 C19 H19 119.6
C19 C20 C21 117.5(2)
C19 C20 H20 121.3
C21 C20 H20 121.3
C16 C21 C20 121.7(2)
C16 C21 C22 110.19(19)
C20 C21 C22 128.1(2)
O7 C22 C21 127.5(2)
O7 C22 C23 125.5(2)
C21 C22 C23 106.95(18)
O8 C23 C24 115.83(17)
O8 C23 C22 109.70(17)
C24 C23 C22 107.99(16)
O8 C23 C15 117.55(17)
C24 C23 C15 100.64(17)
C22 C23 C15 104.05(16)
C1 C24 C14 120.43(19)
C1 C24 C23 130.33(19)
C14 C24 C23 109.16(18)
C26 C25 N1 115.2(2)
C26 C25 H25A 108.5
N1 C25 H25A 108.5
C26 C25 H25B 108.5
N1 C25 H25B 108.5
H25A C25 H25B 107.5
C25 C26 H26A 109.5
C25 C26 H26B 109.5
H26A C26 H26B 109.5
C25 C26 H26C 109.5
H26A C26 H26C 109.5
H26B C26 H26C 109.5
N1 C27 C28 115.2(2)
N1 C27 H27A 108.5
C28 C27 H27A 108.5
N1 C27 H27B 108.5
C28 C27 H27B 108.5
H27A C27 H27B 107.5
C27 C28 H28A 109.5
C27 C28 H28B 109.5
H28A C28 H28B 109.5
C27 C28 H28C 109.5
H28A C28 H28C 109.5
H28B C28 H28C 109.5
N1 C29 C30 114.0(3)
N1 C29 H29A 108.7
C30 C29 H29A 108.7
N1 C29 H29B 108.7
C30 C29 H29B 108.7
H29A C29 H29B 107.6
C29 C30 H30A 109.5
C29 C30 H30B 109.5
H30A C30 H30B 109.5
C29 C30 H30C 109.5
H30A C30 H30C 109.5
H30B C30 H30C 109.5
C32 C31 N1 115.8(2)
C32 C31 H31A 108.3
N1 C31 H31A 108.3
C32 C31 H31B 108.3
N1 C31 H31B 108.3
H31A C31 H31B 107.4
C31 C32 H32A 109.5
C31 C32 H32B 109.5
H32A C32 H32B 109.5
C31 C32 H32C 109.5
H32A C32 H32C 109.5
H32B C32 H32C 109.5
C2E C1E H1E1 109.5
C2E C1E H1E2 109.5
H1E1 C1E H1E2 109.5
C2E C1E H1E3 109.5
H1E1 C1E H1E3 109.5
H1E2 C1E H1E3 109.5
O1E C2E C1E 112.2(3)
O1E C2E H2E1 109.2
C1E C2E H2E1 109.2
O1E C2E H2E2 109.2
C1E C2E H2E2 109.2
H2E1 C2E H2E2 107.9
C27 N1 C29 111.0(2)
C27 N1 C31 106.34(19)
C29 N1 C31 110.9(2)
C27 N1 C25 111.4(2)
C29 N1 C25 105.79(19)
C31 N1 C25 111.4(2)
C3 O1 H1 109.5
C11 O3 H3 109.5
C12 O4 C11 108.74(15)
C14 O5 C15 107.56(16)
C15 O6 H6 109.5
C23 O8 H8A 109.5
C2E O1E H1E 109.5

loop_
_geom_bond_atom_site_label_1
_geom_bond_atom_site_label_2
_geom_bond_distance
C1 C2 1.385(3)
C1 C24 1.388(3)
C1 H1A 0.9500
C2 C12 1.397(3)
C2 C3 1.498(3)
C3 O1 1.409(2)
C3 C4 1.547(3)
C3 C11 1.582(3)
C4 O2 1.211(3)
C4 C5 1.476(3)
C5 C10 1.384(3)
C5 C6 1.391(3)
C6 C7 1.383(4)
C6 H6A 0.9500
C7 C8 1.395(4)
C7 H7 0.9500
C8 C9 1.379(4)
C8 H8 0.9500
C9 C10 1.395(3)
C9 H9 0.9500
C10 C11 1.504(3)
C11 O3 1.368(3)
C11 O4 1.476(3)
C12 O4 1.362(2)
C12 C13 1.386(3)
C13 C14 1.383(3)
C13 H13 0.9500
C14 O5 1.370(2)
C14 C24 1.396(3)
C15 O6 1.363(3)
C15 O5 1.469(3)
C15 C16 1.514(3)
C15 C23 1.579(3)
C16 C17 1.387(3)
C16 C21 1.392(3)
C17 C18 1.387(3)
C17 H17 0.9500
C18 C19 1.390(4)
C18 H18 0.9500
C19 C20 1.389(4)
C19 H19 0.9500
C20 C21 1.394(3)
C20 H20 0.9500
C21 C22 1.476(3)
C22 O7 1.207(3)
C22 C23 1.540(3)
C23 O8 1.403(3)
C23 C24 1.516(3)
C25 C26 1.514(4)
C25 N1 1.529(3)
C25 H25A 0.9900
C25 H25B 0.9900
C26 H26A 0.9800
C26 H26B 0.9800
C26 H26C 0.9800
C27 N1 1.511(3)
C27 C28 1.515(4)
C27 H27A 0.9900
C27 H27B 0.9900
C28 H28A 0.9800
C28 H28B 0.9800
C28 H28C 0.9800
C29 N1 1.515(3)
C29 C30 1.527(5)
C29 H29A 0.9900
C29 H29B 0.9900
C30 H30A 0.9800
C30 H30B 0.9800
C30 H30C 0.9800
C31 C32 1.500(4)
C31 N1 1.517(3)
C31 H31A 0.9900
C31 H31B 0.9900
C32 H32A 0.9800
C32 H32B 0.9800
C32 H32C 0.9800
C1E C2E 1.502(4)
C1E H1E1 0.9800
C1E H1E2 0.9800
C1E H1E3 0.9800
C2E O1E 1.412(4)
C2E H2E1 0.9900
C2E H2E2 0.9900
O1 H1 0.8400
O3 H3 0.8400
O6 H6 0.8400
O8 H8A 0.8400
O1E H1E 0.8400

loop_
_geom_hbond_atom_site_label_D
_geom_hbond_atom_site_label_H
_geom_hbond_atom_site_label_A
_geom_hbond_distance_DH
_geom_hbond_distance_HA
_geom_hbond_distance_DA
_geom_hbond_angle_DHA
_geom_hbond_site_symmetry_A
O6 H6 F1 0.84 1.77 2.602(2) 171.6 .
O8 H8A F1 0.84 1.85 2.675(2) 167.7 .
O1 H1 F1 0.84 1.85 2.648(2) 157.4 1_455
O3 H3 F1 0.84 1.73 2.567(2) 173.9 1_455
O1E H1E O7 0.84 1.98 2.803(3) 167.6 2_657
